data_7704877
loop_
_publ_author_name
'Mahmoudi, Ghodrat'
'Afkhami, Farhad Akbari'
'Kennedy, Alan R.'
'Zubkov, Fedor I.'
'Zangrando, Ennio'
'Kirillov, Alexander M.'
'Molins, Elies'
'Mitoraj, Mariusz P.'
'Safin, Damir A.'

_publ_section_title
;
 Lead(ii) coordination polymers driven by pyridine-hydrazine donors: from
 anion-guided self-assembly to structural features.
;
_journal_issue 32
_journal_name_full 'Dalton transactions (Cambridge, England : 2003)'
_journal_page_first 11238
_journal_page_last 11248
_journal_paper_doi 10.1039/d0dt01704c
_journal_volume 49
_journal_year 2020
_chemical_formula_moiety 'C18 H15 N6 O7 Pb, C H4 O'
_chemical_formula_sum 'C19 H18 N6 O8 Pb'
_chemical_formula_weight 665.58
_space_group_crystal_system triclinic
_space_group_IT_number 2
_space_group_name_Hall '-P 1'
_space_group_name_H-M_alt 'P -1'
_atom_sites_solution_hydrogens mixed
_audit_creation_method SHELXL-2014/7
_audit_update_record
;
2020-03-25 deposited with the CCDC.	2020-07-17 downloaded from the CCDC.
;
_cell_angle_alpha 81.869(3)
_cell_angle_beta 74.622(4)
_cell_angle_gamma 71.200(3)
_cell_formula_units_Z 2
_cell_length_a 9.1144(18)
_cell_length_b 11.331(2)
_cell_length_c 12.168(2)
_cell_measurement_reflns_used 3638
_cell_measurement_temperature 193(2)
_cell_measurement_theta_max 23.78
_cell_measurement_theta_min 2.21
_cell_volume 1144.9(4)
_computing_cell_refinement 'Bruker SAINT'
_computing_data_collection 'Bruker SMART'
_computing_data_reduction 'Bruker SAINT'
_computing_molecular_graphics 'DIAMOND, K. Brandenburg, (1999)'
_computing_publication_material 'Wingx 2013.3 (Farrugia, 1999)'
_computing_structure_refinement 'SHELXL-2014/7 (Sheldrick, 2014)'
_computing_structure_solution 'SHELXS-97 (Sheldrick, 1990)'
_diffrn_ambient_temperature 193(2)
_diffrn_measured_fraction_theta_full 0.988
_diffrn_measured_fraction_theta_max 0.988
_diffrn_measurement_device_type 'Bruker SMART1000 CCD'
_diffrn_measurement_method '\f and \w scans'
_diffrn_radiation_monochromator graphite
_diffrn_radiation_source 'fine-focus sealed tube'
_diffrn_radiation_type MoK\a
_diffrn_radiation_wavelength 0.71073
_diffrn_reflns_av_R_equivalents 0.0240
_diffrn_reflns_av_unetI/netI 0.0448
_diffrn_reflns_Laue_measured_fraction_full 0.988
_diffrn_reflns_Laue_measured_fraction_max 0.988
_diffrn_reflns_limit_h_max 10
_diffrn_reflns_limit_h_min -7
_diffrn_reflns_limit_k_max 13
_diffrn_reflns_limit_k_min -11
_diffrn_reflns_limit_l_max 14
_diffrn_reflns_limit_l_min -14
_diffrn_reflns_number 6161
_diffrn_reflns_point_group_measured_fraction_full 0.988
_diffrn_reflns_point_group_measured_fraction_max 0.988
_diffrn_reflns_theta_full 24.985
_diffrn_reflns_theta_max 24.985
_diffrn_reflns_theta_min 1.739
_exptl_absorpt_coefficient_mu 7.426
_exptl_absorpt_correction_T_max 0.4452
_exptl_absorpt_correction_T_min 0.1752
_exptl_absorpt_correction_type multi-scan
_exptl_absorpt_process_details 'SADABS-2008/1, Bruker'
_exptl_crystal_colour yellow
_exptl_crystal_density_diffrn 1.931
_exptl_crystal_description prism
_exptl_crystal_F_000 640
_exptl_crystal_size_max 0.360
_exptl_crystal_size_mid 0.270
_exptl_crystal_size_min 0.130
_refine_diff_density_max 2.766
_refine_diff_density_min -1.209
_refine_diff_density_rms 0.155
_refine_ls_extinction_method none
_refine_ls_goodness_of_fit_ref 1.072
_refine_ls_hydrogen_treatment mixed
_refine_ls_matrix_type full
_refine_ls_number_parameters 314
_refine_ls_number_reflns 3980
_refine_ls_number_restraints 7
_refine_ls_restrained_S_all 1.077
_refine_ls_R_factor_all 0.0355
_refine_ls_R_factor_gt 0.0301
_refine_ls_shift/su_max 0.001
_refine_ls_shift/su_mean 0.000
_refine_ls_structure_factor_coef Fsqd
_refine_ls_weighting_details 'w=1/[\s^2^(Fo^2^)+(0.0389P)^2^+2.6661P] where P=(Fo^2^+2Fc^2^)/3'
_refine_ls_weighting_scheme calc
_refine_ls_wR_factor_gt 0.0752
_refine_ls_wR_factor_ref 0.0785
_reflns_Friedel_coverage 0.000
_reflns_number_gt 3596
_reflns_number_total 3980
_reflns_threshold_expression 'I > 2\s(I)'
_cod_data_source_file d0dt01704c1.cif
_cod_data_source_block 2
_cod_depositor_comments 'Adding full bibliography for 7704876--7704879.cif.'
_cod_database_code 7704877
_shelx_shelxl_version_number 2014/7
_shelx_space_group_comment
;
The symmetry employed for this shelxl refinement is uniquely defined
by the following loop, which should always be used as a source of
symmetry information in preference to the above space-group names.
They are only intended as comments.
;
_shelx_estimated_absorpt_t_min 0.175
_shelx_estimated_absorpt_t_max 0.445

loop_
_space_group_symop_operation_xyz
'x, y, z'
'-x, -y, -z'

loop_
_atom_site_label
_atom_site_type_symbol
_atom_site_fract_x
_atom_site_fract_y
_atom_site_fract_z
_atom_site_U_iso_or_equiv
_atom_site_adp_type
_atom_site_occupancy
_atom_site_site_symmetry_order
_atom_site_calc_flag
_atom_site_refinement_flags_posn
_atom_site_refinement_flags_adp
_atom_site_refinement_flags_occupancy
_atom_site_disorder_assembly
_atom_site_disorder_group
Pb Pb 0.63810(2) -0.24295(2) 0.10321(2) 0.01739(9) Uani 1 1 d . . . . .
O1 O 0.6761(5) -0.4258(4) -0.0157(4) 0.0251(10) Uani 1 1 d . . . . .
O11 O 0.7845(5) -0.4199(4) 0.2236(4) 0.0267(10) Uani 1 1 d . . . . .
O12 O 0.6168(5) -0.2707(4) 0.3275(4) 0.0261(10) Uani 1 1 d . . . . .
O13 O 0.7594(6) -0.4356(5) 0.4070(4) 0.0432(13) Uani 1 1 d . . . . .
O21 O 0.4540(6) -0.0266(4) 0.2057(4) 0.0363(12) Uani 1 1 d . . . . .
O22 O 0.3171(6) 0.1451(5) 0.1322(4) 0.0400(13) Uani 1 1 d . . . . .
O23 O 0.5680(6) 0.0667(6) 0.0583(4) 0.0457(14) Uani 1 1 d . . . . .
N1 N 0.6222(6) -0.6585(5) -0.2159(4) 0.0218(11) Uani 1 1 d . . . . .
N2 N 0.9143(6) -0.4117(5) -0.1229(4) 0.0176(11) Uani 1 1 d . . . . .
H20 H 0.991(7) -0.439(5) -0.177(5) 0.010(15) Uiso 1 1 d . . . . .
N3 N 0.9162(6) -0.3369(4) -0.0437(4) 0.0158(10) Uani 1 1 d . . . . .
N4 N 0.8833(6) -0.1840(5) 0.1123(4) 0.0228(11) Uani 1 1 d . . . . .
N11 N 0.7204(6) -0.3765(5) 0.3223(5) 0.0257(12) Uani 1 1 d . . . . .
N21 N 0.4473(6) 0.0631(5) 0.1317(5) 0.0262(12) Uani 1 1 d . . . . .
C1 C 0.6547(7) -0.5896(5) -0.1496(5) 0.0195(13) Uani 1 1 d . . . . .
H1 H 0.5924 -0.5798 -0.0734 0.023 Uiso 1 1 calc R U . . .
C2 C 0.7745(6) -0.5318(5) -0.1860(5) 0.0147(12) Uani 1 1 d . . . . .
C3 C 0.8639(7) -0.5444(6) -0.2975(5) 0.0231(14) Uani 1 1 d . . . . .
H3 H 0.9452 -0.5050 -0.3259 0.028 Uiso 1 1 calc R U . . .
C4 C 0.8324(8) -0.6156(7) -0.3665(5) 0.0295(15) Uani 1 1 d . . . . .
H4 H 0.8927 -0.6274 -0.4430 0.035 Uiso 1 1 calc R U . . .
C5 C 0.7106(8) -0.6694(6) -0.3217(6) 0.0281(15) Uani 1 1 d . . . . .
H5 H 0.6890 -0.7173 -0.3702 0.034 Uiso 1 1 calc R U . . .
C6 C 0.7850(7) -0.4534(5) -0.1010(5) 0.0167(12) Uani 1 1 d . . . . .
C7 C 1.0247(7) -0.2810(5) -0.0660(5) 0.0169(12) Uani 1 1 d . . . . .
C8 C 1.0156(7) -0.2028(5) 0.0258(5) 0.0176(12) Uani 1 1 d . . . . .
C9 C 1.1348(7) -0.1522(6) 0.0234(5) 0.0222(13) Uani 1 1 d . . . . .
H9 H 1.2240 -0.1620 -0.0401 0.027 Uiso 1 1 calc R U . . .
C10 C 1.1231(8) -0.0861(6) 0.1156(6) 0.0267(14) Uani 1 1 d . . . . .
H10 H 1.2055 -0.0522 0.1164 0.032 Uiso 1 1 calc R U . . .
C11 C 0.9915(8) -0.0708(6) 0.2048(5) 0.0273(15) Uani 1 1 d . . . . .
H11 H 0.9825 -0.0285 0.2695 0.033 Uiso 1 1 calc R U . . .
C12 C 0.8727(8) -0.1180(6) 0.1986(5) 0.0256(14) Uani 1 1 d . . . . .
H12 H 0.7787 -0.1031 0.2584 0.031 Uiso 1 1 calc R U . . .
C13 C 1.1441(7) -0.2835(5) -0.1771(5) 0.0170(12) Uani 1 1 d . . . . .
C14 C 1.3082(7) -0.3356(6) -0.1869(5) 0.0239(14) Uani 1 1 d . . . . .
H14 H 1.3478 -0.3733 -0.1215 0.029 Uiso 1 1 calc R U . . .
C15 C 1.4121(8) -0.3319(6) -0.2915(6) 0.0291(15) Uani 1 1 d . . . . .
H15 H 1.5235 -0.3673 -0.2981 0.035 Uiso 1 1 calc R U . . .
C16 C 1.3556(8) -0.2767(6) -0.3882(6) 0.0312(16) Uani 1 1 d . . . . .
H16 H 1.4276 -0.2746 -0.4605 0.037 Uiso 1 1 calc R U . . .
C17 C 1.1931(8) -0.2250(7) -0.3770(6) 0.0302(16) Uani 1 1 d . . . . .
H17 H 1.1540 -0.1857 -0.4422 0.036 Uiso 1 1 calc R U . . .
C18 C 1.0873(7) -0.2293(6) -0.2738(5) 0.0219(13) Uani 1 1 d . . . . .
H18 H 0.9759 -0.1954 -0.2683 0.026 Uiso 1 1 calc R U . . .
O31 O 0.1850(7) 0.0007(6) 0.3935(5) 0.0505(14) Uani 1 1 d D . . A 1
H31 H 0.2676 -0.0248 0.3418 0.076 Uiso 1 1 calc R U . A 1
C31 C 0.2106(14) 0.0859(13) 0.4633(9) 0.108(5) Uani 1 1 d D U . A 1
H31A H 0.2137 0.1644 0.4185 0.162 Uiso 1 1 calc R U . A 1
H31B H 0.3120 0.0468 0.4858 0.162 Uiso 1 1 calc R U . A 1
H31C H 0.1232 0.1029 0.5318 0.162 Uiso 1 1 calc R U . A 1

loop_
_atom_site_aniso_label
_atom_site_aniso_U_11
_atom_site_aniso_U_22
_atom_site_aniso_U_33
_atom_site_aniso_U_23
_atom_site_aniso_U_13
_atom_site_aniso_U_12
Pb 0.01756(13) 0.01849(13) 0.01636(13) -0.00400(9) -0.00062(9) -0.00718(9)
O1 0.025(2) 0.032(2) 0.021(2) -0.012(2) 0.0076(19) -0.0174(19)
O11 0.025(2) 0.024(2) 0.028(2) -0.005(2) -0.002(2) -0.0047(19)
O12 0.025(2) 0.027(2) 0.025(2) -0.007(2) -0.0039(19) -0.0041(19)
O13 0.044(3) 0.051(3) 0.027(3) 0.014(2) -0.011(2) -0.009(3)
O21 0.051(3) 0.024(3) 0.021(2) -0.003(2) -0.006(2) 0.005(2)
O22 0.034(3) 0.034(3) 0.034(3) 0.003(2) 0.001(2) 0.006(2)
O23 0.023(3) 0.079(4) 0.039(3) -0.014(3) 0.001(2) -0.024(3)
N1 0.026(3) 0.021(3) 0.021(3) -0.005(2) -0.005(2) -0.009(2)
N2 0.016(3) 0.020(3) 0.016(3) -0.007(2) 0.005(2) -0.008(2)
N3 0.018(2) 0.015(2) 0.017(2) -0.003(2) -0.005(2) -0.0064(19)
N4 0.026(3) 0.024(3) 0.018(3) -0.007(2) 0.002(2) -0.011(2)
N11 0.025(3) 0.027(3) 0.025(3) -0.002(2) -0.004(2) -0.009(2)
N21 0.025(3) 0.029(3) 0.024(3) -0.008(3) -0.003(2) -0.007(2)
C1 0.021(3) 0.018(3) 0.017(3) 0.000(2) -0.003(2) -0.006(2)
C2 0.015(3) 0.014(3) 0.013(3) -0.002(2) -0.001(2) -0.003(2)
C3 0.022(3) 0.026(3) 0.023(3) -0.004(3) -0.005(3) -0.010(3)
C4 0.031(4) 0.041(4) 0.016(3) -0.009(3) 0.000(3) -0.011(3)
C5 0.033(4) 0.033(4) 0.025(3) -0.010(3) -0.007(3) -0.015(3)
C6 0.018(3) 0.017(3) 0.016(3) -0.001(2) -0.002(2) -0.008(2)
C7 0.017(3) 0.018(3) 0.016(3) -0.001(2) -0.003(2) -0.006(2)
C8 0.020(3) 0.014(3) 0.018(3) -0.001(2) -0.005(2) -0.003(2)
C9 0.020(3) 0.024(3) 0.023(3) -0.001(3) -0.005(3) -0.008(3)
C10 0.029(3) 0.023(3) 0.033(4) -0.005(3) -0.006(3) -0.014(3)
C11 0.039(4) 0.025(3) 0.023(3) -0.007(3) -0.007(3) -0.014(3)
C12 0.032(4) 0.028(3) 0.021(3) -0.012(3) 0.002(3) -0.015(3)
C13 0.024(3) 0.012(3) 0.018(3) -0.005(2) -0.001(2) -0.011(2)
C14 0.020(3) 0.028(3) 0.021(3) -0.003(3) -0.002(3) -0.005(3)
C15 0.020(3) 0.037(4) 0.027(4) 0.002(3) 0.001(3) -0.011(3)
C16 0.032(4) 0.034(4) 0.023(3) -0.005(3) 0.005(3) -0.012(3)
C17 0.034(4) 0.039(4) 0.020(3) 0.001(3) -0.009(3) -0.013(3)
C18 0.022(3) 0.025(3) 0.017(3) -0.001(3) -0.003(3) -0.007(3)
O31 0.049(4) 0.060(4) 0.044(3) -0.002(3) -0.006(3) -0.022(3)
C31 0.087(8) 0.169(12) 0.049(6) -0.067(7) -0.025(6) 0.020(8)

loop_
_atom_type_symbol
_atom_type_description
_atom_type_scat_dispersion_real
_atom_type_scat_dispersion_imag
_atom_type_scat_source
C C 0.0033 0.0016 'International Tables Vol C Tables 4.2.6.8 and 6.1.1.4'
H H 0.0000 0.0000 'International Tables Vol C Tables 4.2.6.8 and 6.1.1.4'
N N 0.0061 0.0033 'International Tables Vol C Tables 4.2.6.8 and 6.1.1.4'
O O 0.0106 0.0060 'International Tables Vol C Tables 4.2.6.8 and 6.1.1.4'
Pb Pb -3.3944 10.1111 'International Tables Vol C Tables 4.2.6.8 and 6.1.1.4'

loop_
_geom_angle_atom_site_label_1
_geom_angle_atom_site_label_2
_geom_angle_atom_site_label_3
_geom_angle
_geom_angle_site_symmetry_1
_geom_angle_site_symmetry_3
_geom_angle_publ_flag
O11 Pb N4 75.18(16) . . ?
O11 Pb O1 81.32(14) . . ?
N4 Pb O1 119.06(14) . . ?
O11 Pb O12 49.23(13) . . ?
N4 Pb O12 79.43(15) . . ?
O1 Pb O12 122.45(14) . . ?
O11 Pb N3 77.71(14) . . ?
N4 Pb N3 60.59(15) . . ?
O1 Pb N3 59.79(14) . . ?
O12 Pb N3 120.62(13) . . ?
O11 Pb O21 117.90(14) . . ?
N4 Pb O21 87.76(16) . . ?
O1 Pb O21 151.33(15) . . ?
O12 Pb O21 69.22(13) . . ?
N3 Pb O21 141.05(16) . . ?
O11 Pb O22 138.25(13) . 2_655 ?
N4 Pb O22 87.79(16) . 2_655 ?
O1 Pb O22 74.16(15) . 2_655 ?
O12 Pb O22 162.59(15) . 2_655 ?
N3 Pb O22 60.83(13) . 2_655 ?
O21 Pb O22 98.75(14) . 2_655 ?
C6 O1 Pb 122.3(4) . . ?
N11 O11 Pb 99.6(3) . . ?
N11 O12 Pb 93.9(3) . . ?
N21 O21 Pb 109.0(3) . . ?
C5 N1 C1 116.4(6) . . ?
C6 N2 N3 116.1(5) . . ?
C6 N2 H20 120(4) . . ?
N3 N2 H20 124(4) . . ?
C7 N3 N2 119.3(5) . . ?
C7 N3 Pb 120.0(4) . . ?
N2 N3 Pb 116.0(3) . . ?
C12 N4 C8 118.4(5) . . ?
C12 N4 Pb 118.7(4) . . ?
C8 N4 Pb 122.3(4) . . ?
O13 N11 O12 122.0(5) . . ?
O13 N11 O11 120.7(5) . . ?
O12 N11 O11 117.3(5) . . ?
O23 N21 O22 121.2(6) . . ?
O23 N21 O21 119.3(6) . . ?
O22 N21 O21 119.4(6) . . ?
N1 C1 C2 123.8(6) . . ?
N1 C1 H1 118.1 . . ?
C2 C1 H1 118.1 . . ?
C3 C2 C1 118.2(5) . . ?
C3 C2 C6 126.3(5) . . ?
C1 C2 C6 115.3(5) . . ?
C4 C3 C2 118.6(6) . . ?
C4 C3 H3 120.7 . . ?
C2 C3 H3 120.7 . . ?
C3 C4 C5 118.5(6) . . ?
C3 C4 H4 120.8 . . ?
C5 C4 H4 120.8 . . ?
N1 C5 C4 124.5(6) . . ?
N1 C5 H5 117.8 . . ?
C4 C5 H5 117.8 . . ?
O1 C6 N2 121.9(5) . . ?
O1 C6 C2 119.8(5) . . ?
N2 C6 C2 118.3(5) . . ?
N3 C7 C13 124.4(5) . . ?
N3 C7 C8 114.8(5) . . ?
C13 C7 C8 120.7(5) . . ?
N4 C8 C9 121.5(5) . . ?
N4 C8 C7 116.4(5) . . ?
C9 C8 C7 122.1(5) . . ?
C8 C9 C10 119.1(6) . . ?
C8 C9 H9 120.5 . . ?
C10 C9 H9 120.5 . . ?
C11 C10 C9 119.3(6) . . ?
C11 C10 H10 120.3 . . ?
C9 C10 H10 120.3 . . ?
C10 C11 C12 118.5(6) . . ?
C10 C11 H11 120.8 . . ?
C12 C11 H11 120.8 . . ?
N4 C12 C11 123.1(6) . . ?
N4 C12 H12 118.4 . . ?
C11 C12 H12 118.4 . . ?
C18 C13 C14 119.6(6) . . ?
C18 C13 C7 117.6(5) . . ?
C14 C13 C7 122.8(5) . . ?
C15 C14 C13 119.7(6) . . ?
C15 C14 H14 120.1 . . ?
C13 C14 H14 120.1 . . ?
C14 C15 C16 120.7(6) . . ?
C14 C15 H15 119.6 . . ?
C16 C15 H15 119.6 . . ?
C17 C16 C15 118.9(6) . . ?
C17 C16 H16 120.6 . . ?
C15 C16 H16 120.6 . . ?
C18 C17 C16 121.3(6) . . ?
C18 C17 H17 119.3 . . ?
C16 C17 H17 119.3 . . ?
C17 C18 C13 119.7(6) . . ?
C17 C18 H18 120.2 . . ?
C13 C18 H18 120.2 . . ?
C31 O31 H31 109.5 . . ?
O31 C31 H31A 109.5 . . ?
O31 C31 H31B 109.5 . . ?
H31A C31 H31B 109.5 . . ?
O31 C31 H31C 109.5 . . ?
H31A C31 H31C 109.5 . . ?
H31B C31 H31C 109.5 . . ?

loop_
_geom_bond_atom_site_label_1
_geom_bond_atom_site_label_2
_geom_bond_distance
_geom_bond_site_symmetry_2
_geom_bond_publ_flag
Pb O11 2.536(4) . ?
Pb N4 2.562(5) . ?
Pb O1 2.574(4) . ?
Pb O12 2.665(4) . ?
Pb N3 2.674(5) . ?
Pb O21 2.736(4) . ?
Pb O22 2.894(5) 2_655 ?
O1 C6 1.227(7) . ?
O11 N11 1.279(7) . ?
O12 N11 1.261(7) . ?
O13 N11 1.218(7) . ?
O21 N21 1.256(7) . ?
O22 N21 1.248(7) . ?
O23 N21 1.228(7) . ?
N1 C5 1.324(8) . ?
N1 C1 1.342(8) . ?
N2 C6 1.357(8) . ?
N2 N3 1.377(7) . ?
N2 H20 0.83(6) . ?
N3 C7 1.291(8) . ?
N4 C12 1.340(8) . ?
N4 C8 1.353(8) . ?
C1 C2 1.393(8) . ?
C1 H1 0.9500 . ?
C2 C3 1.385(8) . ?
C2 C6 1.495(8) . ?
C3 C4 1.381(9) . ?
C3 H3 0.9500 . ?
C4 C5 1.387(10) . ?
C4 H4 0.9500 . ?
C5 H5 0.9500 . ?
C7 C13 1.491(8) . ?
C7 C8 1.492(8) . ?
C8 C9 1.375(9) . ?
C9 C10 1.397(9) . ?
C9 H9 0.9500 . ?
C10 C11 1.369(9) . ?
C10 H10 0.9500 . ?
C11 C12 1.376(9) . ?
C11 H11 0.9500 . ?
C12 H12 0.9500 . ?
C13 C18 1.395(8) . ?
C13 C14 1.399(8) . ?
C14 C15 1.375(9) . ?
C14 H14 0.9500 . ?
C15 C16 1.394(9) . ?
C15 H15 0.9500 . ?
C16 C17 1.383(10) . ?
C16 H16 0.9500 . ?
C17 C18 1.371(9) . ?
C17 H17 0.9500 . ?
C18 H18 0.9500 . ?
O31 C31 1.480(11) . ?
O31 H31 0.8400 . ?
C31 H31A 0.9800 . ?
C31 H31B 0.9800 . ?
C31 H31C 0.9800 . ?

loop_
_geom_hbond_atom_site_label_D
_geom_hbond_atom_site_label_H
_geom_hbond_atom_site_label_A
_geom_hbond_distance_DH
_geom_hbond_distance_HA
_geom_hbond_distance_DA
_geom_hbond_angle_DHA
_geom_hbond_site_symmetry_A
N2 H20 O11 0.83(6) 2.14(6) 2.860(7) 144(5) 2_745
O31 H31 O21 0.84 2.03 2.840(8) 161.6 .

loop_
_geom_torsion_atom_site_label_1
_geom_torsion_atom_site_label_2
_geom_torsion_atom_site_label_3
_geom_torsion_atom_site_label_4
_geom_torsion
_geom_torsion_site_symmetry_1
_geom_torsion_site_symmetry_2
_geom_torsion_site_symmetry_3
_geom_torsion_site_symmetry_4
_geom_torsion_publ_flag
C6 N2 N3 C7 -171.1(5) . . . . ?
C6 N2 N3 Pb -15.4(6) . . . . ?
Pb O12 N11 O13 180.0(6) . . . . ?
Pb O12 N11 O11 0.4(5) . . . . ?
Pb O11 N11 O13 180.0(5) . . . . ?
Pb O11 N11 O12 -0.4(6) . . . . ?
Pb O21 N21 O23 -40.8(7) . . . . ?
Pb O21 N21 O22 137.1(5) . . . . ?
C5 N1 C1 C2 -0.5(8) . . . . ?
N1 C1 C2 C3 1.0(9) . . . . ?
N1 C1 C2 C6 176.7(5) . . . . ?
C1 C2 C3 C4 -1.3(8) . . . . ?
C6 C2 C3 C4 -176.4(6) . . . . ?
C2 C3 C4 C5 1.1(9) . . . . ?
C1 N1 C5 C4 0.4(9) . . . . ?
C3 C4 C5 N1 -0.7(10) . . . . ?
Pb O1 C6 N2 16.7(8) . . . . ?
Pb O1 C6 C2 -161.3(4) . . . . ?
N3 N2 C6 O1 0.2(8) . . . . ?
N3 N2 C6 C2 178.2(5) . . . . ?
C3 C2 C6 O1 162.4(6) . . . . ?
C1 C2 C6 O1 -12.9(8) . . . . ?
C3 C2 C6 N2 -15.6(8) . . . . ?
C1 C2 C6 N2 169.1(5) . . . . ?
N2 N3 C7 C13 4.7(8) . . . . ?
Pb N3 C7 C13 -150.1(4) . . . . ?
N2 N3 C7 C8 -179.8(5) . . . . ?
Pb N3 C7 C8 25.4(6) . . . . ?
C12 N4 C8 C9 -2.4(9) . . . . ?
Pb N4 C8 C9 168.9(4) . . . . ?
C12 N4 C8 C7 177.7(5) . . . . ?
Pb N4 C8 C7 -11.0(7) . . . . ?
N3 C7 C8 N4 -10.0(7) . . . . ?
C13 C7 C8 N4 165.7(5) . . . . ?
N3 C7 C8 C9 170.1(5) . . . . ?
C13 C7 C8 C9 -14.2(8) . . . . ?
N4 C8 C9 C10 3.9(9) . . . . ?
C7 C8 C9 C10 -176.2(5) . . . . ?
C8 C9 C10 C11 -1.6(9) . . . . ?
C9 C10 C11 C12 -2.0(10) . . . . ?
C8 N4 C12 C11 -1.4(9) . . . . ?
Pb N4 C12 C11 -173.1(5) . . . . ?
C10 C11 C12 N4 3.6(10) . . . . ?
N3 C7 C13 C18 63.8(8) . . . . ?
C8 C7 C13 C18 -111.4(6) . . . . ?
N3 C7 C13 C14 -117.4(7) . . . . ?
C8 C7 C13 C14 67.4(8) . . . . ?
C18 C13 C14 C15 0.5(9) . . . . ?
C7 C13 C14 C15 -178.3(6) . . . . ?
C13 C14 C15 C16 0.0(10) . . . . ?
C14 C15 C16 C17 0.3(11) . . . . ?
C15 C16 C17 C18 -1.3(11) . . . . ?
C16 C17 C18 C13 1.9(10) . . . . ?
C14 C13 C18 C17 -1.5(9) . . . . ?
C7 C13 C18 C17 177.4(6) . . . . ?
